data_7014631
loop_
_publ_author_name
'Barnes, Nicholas A.'
'Brisdon, Alan K.'
'William Brown, F. R.'
'Cross, Wendy I.'
'Crossley, Ian R.'
'Fish, Cheryl'
'Herbert, Christopher J.'
'Pritchard, Robin G.'
'Warren, John E.'

_publ_section_title
;
 Synthesis of gold(i) fluoroalkyl and fluoroalkenyl-substituted
 phosphine complexes and factors affecting their crystal packing.
;
_journal_issue 8
_journal_name_full 'Dalton transactions (Cambridge, England : 2003)'
_journal_page_first 1743
_journal_page_last 1750
_journal_paper_doi 10.1039/c0dt01014f
_journal_volume 40
_journal_year 2011
_chemical_compound_source 'synthesis as described'
_chemical_formula_moiety 'C4 H10 O3 S1'
_chemical_formula_structural 'C4 H10 S1 O3'
_chemical_formula_sum 'C4 H10 O3 S'
_chemical_formula_weight 138.18
_chemical_name_systematic
;
thiodiethanol-S-oxide
;
_space_group_IT_number 14
_symmetry_cell_setting monoclinic
_symmetry_Int_Tables_number 14
_symmetry_space_group_name_Hall '-P 2yn'
_symmetry_space_group_name_H-M 'P 1 21/n 1'
_atom_sites_solution_hydrogens geom
_atom_sites_solution_primary direct
_atom_sites_solution_secondary difmap
_audit_conform_dict_location ftp://ftp.iucr.org/pub/cif_core.dic
_audit_conform_dict_name cif_core.dic
_audit_conform_dict_version 2.2
_audit_creation_date 2001-10-24T17:30:39-00:00
_audit_creation_method 'WinGX routine CIF_UPDATE'
_cell_angle_alpha 90
_cell_angle_beta 103.964(2)
_cell_angle_gamma 90
_cell_formula_units_Z 4
_cell_length_a 11.0805(4)
_cell_length_b 4.7871(2)
_cell_length_c 12.3153(5)
_cell_measurement_reflns_used 5380
_cell_measurement_temperature 150(2)
_cell_measurement_theta_max 28.283
_cell_measurement_theta_min 0.998
_cell_measurement_wavelength 0.71073
_cell_volume 633.94(4)
_computing_cell_refinement 'HKL Scalepack (Otwinowski & Minor 1997)'
_computing_data_collection 'Collect (Nonius BV, 1997-2000)'
_computing_data_reduction 'HKL Denzo and Scalepack (Otwinowski & Minor 1997)'
_computing_molecular_graphics 'Ortep-3 for Windows (Farrugia, 1997)'
_computing_publication_material 'WinGX publication routines (Farrugia, 1999)'
_computing_structure_refinement 'SHELXL-97 (Sheldrick, 1997)'
_computing_structure_solution 'SHELXS-97 (Sheldrick, 1990)'
_diffrn_ambient_temperature 150(2)
_diffrn_detector 'CCD plate'
_diffrn_measured_fraction_theta_full 0.99
_diffrn_measured_fraction_theta_max 0.99
_diffrn_measurement_device '95mm CCD camera on \k-goniostat'
_diffrn_measurement_device_type KappaCCD
_diffrn_measurement_method 'CCD rotation images, thick slices'
_diffrn_orient_matrix_type 'by Nonius Collect from scalepack cell'
_diffrn_orient_matrix_UB_11 -0.657538E-1
_diffrn_orient_matrix_UB_12 0.142509
_diffrn_orient_matrix_UB_13 -0.293909E-1
_diffrn_orient_matrix_UB_21 0.297866E-1
_diffrn_orient_matrix_UB_22 0.113561
_diffrn_orient_matrix_UB_23 0.69463E-1
_diffrn_orient_matrix_UB_31 0.586315E-1
_diffrn_orient_matrix_UB_32 0.102137
_diffrn_orient_matrix_UB_33 -0.362239E-1
_diffrn_radiation_monochromator graphite
_diffrn_radiation_probe x-ray
_diffrn_radiation_type MoK\a
_diffrn_radiation_wavelength 0.71073
_diffrn_reflns_av_R_equivalents 0.0371
_diffrn_reflns_av_unetI/netI 0.0412
_diffrn_reflns_limit_h_max 14
_diffrn_reflns_limit_h_min -14
_diffrn_reflns_limit_k_max 6
_diffrn_reflns_limit_k_min -6
_diffrn_reflns_limit_l_max 16
_diffrn_reflns_limit_l_min -16
_diffrn_reflns_number 7272
_diffrn_reflns_reduction_process
;
Scaled and merged with SORTAV
R.H. Blessing, (1987) Cryst. Rev. 1, 3-58
R.H. Blessing, (1989) J. Appl. Cryst. 22, 396-397
;
_diffrn_reflns_theta_full 28.28
_diffrn_reflns_theta_max 28.28
_diffrn_reflns_theta_min 3.41
_diffrn_source 'Enraf Nonius FR590'
_exptl_absorpt_coefficient_mu 0.43
_exptl_absorpt_correction_T_max 0.9383
_exptl_absorpt_correction_T_min 0.9383
_exptl_absorpt_correction_type multi-scan
_exptl_absorpt_process_details
;
R.H. Blessing, Acta Cryst. (1995), A51, 33-38
;
_exptl_crystal_colour colourless
_exptl_crystal_density_diffrn 1.448
_exptl_crystal_density_method 'not measured'
_exptl_crystal_description prism
_exptl_crystal_F_000 296
_exptl_crystal_size_max 0.15
_exptl_crystal_size_mid 0.15
_exptl_crystal_size_min 0.15
_refine_diff_density_max 0.344
_refine_diff_density_min -0.287
_refine_diff_density_rms 0.058
_refine_ls_extinction_method none
_refine_ls_goodness_of_fit_ref 1.049
_refine_ls_hydrogen_treatment mixed
_refine_ls_matrix_type full
_refine_ls_number_parameters 113
_refine_ls_number_reflns 1563
_refine_ls_number_restraints 0
_refine_ls_restrained_S_all 1.049
_refine_ls_R_factor_all 0.0441
_refine_ls_R_factor_gt 0.03
_refine_ls_shift/su_max 0.001
_refine_ls_shift/su_mean 0
_refine_ls_structure_factor_coef Fsqd
_refine_ls_weighting_details 'calc w=1/[\s^2^(Fo^2^)+(0.0360P)^2^+0.1181P] where P=(Fo^2^+2Fc^2^)/3'
_refine_ls_weighting_scheme calc
_refine_ls_wR_factor_gt 0.0686
_refine_ls_wR_factor_ref 0.0745
_reflns_number_gt 1279
_reflns_number_total 1563
_reflns_threshold_expression >2sigma(I)
_cod_data_source_file C0DT01014F.TXT
_cod_data_source_block SO
_cod_original_sg_symbol_H-M 'P 21/n'
_cod_database_code 7014631

loop_
_symmetry_equiv_pos_as_xyz
'x, y, z'
'-x+1/2, y+1/2, -z+1/2'
'-x, -y, -z'
'x-1/2, -y-1/2, z-1/2'

loop_
_atom_site_label
_atom_site_type_symbol
_atom_site_fract_x
_atom_site_fract_y
_atom_site_fract_z
_atom_site_U_iso_or_equiv
_atom_site_adp_type
_atom_site_occupancy
_atom_site_calc_flag
_atom_site_refinement_flags
_atom_site_disorder_assembly
_atom_site_disorder_group
O1 O 0.62181(4) 0.25431(11) 0.38030(4) 0.02378(12) Uani 1 d . . .
O4 O 0.61729(4) -0.07300(10) 0.64281(4) 0.02469(13) Uani 1 d . . .
O7 O 0.92654(5) -0.04991(10) 0.33342(4) 0.02419(13) Uani 1 d . . .
S1 S 0.734188(14) 0.13746(3) 0.464332(12) 0.01615(4) Uani 1 d . . .
C2 C 0.73409(6) 0.30537(14) 0.59529(5) 0.02035(17) Uani 1 d . . .
C3 C 0.61910(6) 0.22259(15) 0.63332(5) 0.02256(17) Uani 1 d . . .
C5 C 0.86641(6) 0.32065(14) 0.43894(5) 0.01794(16) Uani 1 d . . .
C6 C 0.89297(6) 0.23713(14) 0.32849(5) 0.02014(16) Uani 1 d . . .
H2A H 0.8091(6) 0.2372(15) 0.6443(6) 0.0206(18) Uiso 1 d . . .
H2B H 0.7345(7) 0.4973(17) 0.5824(6) 0.034(2) Uiso 1 d . . .
H3A H 0.6243(7) 0.3121(16) 0.7073(6) 0.026(2) Uiso 1 d . . .
H3B H 0.5454(6) 0.2924(15) 0.5821(6) 0.0191(18) Uiso 1 d . . .
H4 H 0.5446(8) -0.1139(17) 0.6288(7) 0.043(3) Uiso 1 d . . .
H5B H 0.8486(7) 0.5178(16) 0.4401(6) 0.030(2) Uiso 1 d . . .
H5A H 0.9328(7) 0.2671(17) 0.4992(6) 0.028(2) Uiso 1 d . . .
H6B H 0.8225(6) 0.2652(15) 0.2682(5) 0.0172(17) Uiso 1 d . . .
H6A H 0.9641(7) 0.3526(15) 0.3173(6) 0.024(2) Uiso 1 d . . .
H7 H 0.9117(8) -0.1087(16) 0.2692(7) 0.039(2) Uiso 1 d . . .

loop_
_atom_site_aniso_label
_atom_site_aniso_U_11
_atom_site_aniso_U_22
_atom_site_aniso_U_33
_atom_site_aniso_U_23
_atom_site_aniso_U_13
_atom_site_aniso_U_12
O1 0.0168(2) 0.0342(3) 0.0187(2) 0.0041(2) 0.00089(17) -0.0042(2)
O4 0.0189(2) 0.0246(2) 0.0307(2) 0.0053(2) 0.00625(19) -0.00204(19)
O7 0.0337(2) 0.0210(2) 0.0172(2) -0.00175(19) 0.00475(19) 0.0049(2)
S1 0.01805(7) 0.01497(7) 0.01572(7) -0.00070(6) 0.00466(5) -0.00263(6)
C2 0.0237(3) 0.0205(3) 0.0173(3) -0.0033(3) 0.0057(2) -0.0029(3)
C3 0.0248(3) 0.0236(3) 0.0210(3) -0.0013(3) 0.0090(2) -0.0006(3)
C5 0.0167(3) 0.0161(3) 0.0215(3) -0.0009(3) 0.0056(2) -0.0027(2)
C6 0.0217(3) 0.0201(3) 0.0194(3) 0.0038(3) 0.0065(2) 0.0018(3)

loop_
_atom_type_symbol
_atom_type_description
_atom_type_scat_dispersion_real
_atom_type_scat_dispersion_imag
_atom_type_scat_source
C C 0.0033 0.0016 'International Tables Vol C Tables 4.2.6.8 and 6.1.1.4'
H H 0 0 'International Tables Vol C Tables 4.2.6.8 and 6.1.1.4'
S S 0.1246 0.1234 'International Tables Vol C Tables 4.2.6.8 and 6.1.1.4'
O O 0.0106 0.006 'International Tables Vol C Tables 4.2.6.8 and 6.1.1.4'

loop_
_geom_angle_atom_site_label_1
_geom_angle_atom_site_label_2
_geom_angle_atom_site_label_3
_geom_angle
_geom_angle_site_symmetry_1
_geom_angle_site_symmetry_3
_geom_angle_publ_flag
O1 S1 C5 105.66(3) . . ?
O1 S1 C2 105.53(3) . . ?
C5 S1 C2 96.58(3) . . ?
C3 C2 S1 110.04(4) . . ?
O4 C3 C2 108.43(6) . . ?
C6 C5 S1 111.76(4) . . ?
O7 C6 C5 108.83(5) . . ?

loop_
_geom_bond_atom_site_label_1
_geom_bond_atom_site_label_2
_geom_bond_distance
_geom_bond_site_symmetry_2
_geom_bond_publ_flag
O1 S1 1.5207(4) . ?
O4 C3 1.4204(9) . ?
O7 C6 1.4210(8) . ?
S1 C5 1.7985(7) . ?
S1 C2 1.8023(7) . ?
C2 C3 1.5125(10) . ?
C5 C6 1.5131(10) . ?

loop_
_geom_hbond_atom_site_label_D
_geom_hbond_atom_site_label_H
_geom_hbond_atom_site_label_A
_geom_hbond_distance_DH
_geom_hbond_distance_HA
_geom_hbond_distance_DA
_geom_hbond_angle_DHA
_geom_hbond_site_symmetry_A
O4 H4 O1 0.806(9) 1.940(9) 2.7367(7) 169.4(9) 3_656
O4 H4 S1 0.806(9) 3.026(9) 3.8109(5) 165.0(8) 3_656
O7 H7 O1 0.818(8) 1.905(8) 2.7226(6) 179.7(9) 2_645

loop_
_geom_torsion_atom_site_label_1
_geom_torsion_atom_site_label_2
_geom_torsion_atom_site_label_3
_geom_torsion_atom_site_label_4
_geom_torsion
_geom_torsion_site_symmetry_1
_geom_torsion_site_symmetry_2
_geom_torsion_site_symmetry_3
_geom_torsion_site_symmetry_4
_geom_torsion_publ_flag
O1 S1 C2 C3 63.96(5) . . . . ?
C5 S1 C2 C3 172.27(5) . . . . ?
S1 C2 C3 O4 57.72(6) . . . . ?
O1 S1 C5 C6 -69.74(5) . . . . ?
C2 S1 C5 C6 -177.93(5) . . . . ?
S1 C5 C6 O7 -64.19(6) . . . . ?

loop_
_cod_related_entry_id
_cod_related_entry_database
_cod_related_entry_code
1 ChemSpider 17311
